data_7154037
loop_
_publ_author_name
'Rathore, Kuldeep Singh'
'Harode, Mandeep'
'Katukojvala, Sreenivas'

_publ_section_title
;
 Regioselective \p-extension of indoles with rhodium enalcarbenoids -
 synthesis of substituted carbazoles.
;
_journal_issue 43
_journal_name_full 'Organic &amp; biomolecular chemistry'
_journal_page_first 8641
_journal_page_last 8645
_journal_paper_doi 10.1039/c4ob01693a
_journal_volume 12
_journal_year 2014
_chemical_formula_moiety 'C16 H13 N O4'
_chemical_formula_sum 'C16 H13 N O4'
_chemical_formula_weight 283.27
_space_group_IT_number 15
_symmetry_cell_setting monoclinic
_symmetry_Int_Tables_number 15
_symmetry_space_group_name_Hall '-C 2yc'
_symmetry_space_group_name_H-M 'C 1 2/c 1'
_atom_sites_solution_hydrogens geom
_atom_sites_solution_primary direct
_atom_sites_solution_secondary difmap
_audit_creation_method SHELXL-97
_cell_angle_alpha 90.00
_cell_angle_beta 114.805(9)
_cell_angle_gamma 90.00
_cell_formula_units_Z 8
_cell_length_a 32.374(8)
_cell_length_b 5.4040(12)
_cell_length_c 16.122(4)
_cell_measurement_reflns_used 825
_cell_measurement_temperature 261(2)
_cell_measurement_theta_max 20.80
_cell_measurement_theta_min 2.77
_cell_volume 2560.3(11)
_computing_structure_refinement 'SHELXL-97 (Sheldrick, 1997)'
_computing_structure_solution 'SHELXS-97 (Sheldrick, 1990)'
_diffrn_ambient_temperature 261(2)
_diffrn_measured_fraction_theta_full 0.991
_diffrn_measured_fraction_theta_max 0.991
_diffrn_radiation_monochromator graphite
_diffrn_radiation_source 'fine-focus sealed tube'
_diffrn_radiation_type MoK\a
_diffrn_radiation_wavelength 0.71073
_diffrn_reflns_av_R_equivalents 0.6463
_diffrn_reflns_av_sigmaI/netI 0.3255
_diffrn_reflns_limit_h_max 41
_diffrn_reflns_limit_h_min -42
_diffrn_reflns_limit_k_max 7
_diffrn_reflns_limit_k_min -6
_diffrn_reflns_limit_l_max 20
_diffrn_reflns_limit_l_min -20
_diffrn_reflns_number 21895
_diffrn_reflns_theta_full 27.66
_diffrn_reflns_theta_max 27.66
_diffrn_reflns_theta_min 2.54
_exptl_absorpt_coefficient_mu 0.107
_exptl_absorpt_correction_T_max 0.9873
_exptl_absorpt_correction_T_min 0.9707
_exptl_absorpt_correction_type multi-scan
_exptl_absorpt_process_details SADABS
_exptl_crystal_colour colourless
_exptl_crystal_density_diffrn 1.470
_exptl_crystal_density_method 'not measured'
_exptl_crystal_description plate
_exptl_crystal_F_000 1184
_exptl_crystal_size_max 0.28
_exptl_crystal_size_mid 0.18
_exptl_crystal_size_min 0.12
_refine_diff_density_max 0.337
_refine_diff_density_min -0.309
_refine_diff_density_rms 0.073
_refine_ls_extinction_method none
_refine_ls_goodness_of_fit_ref 0.951
_refine_ls_hydrogen_treatment constr
_refine_ls_matrix_type full
_refine_ls_number_parameters 192
_refine_ls_number_reflns 2953
_refine_ls_number_restraints 0
_refine_ls_restrained_S_all 0.951
_refine_ls_R_factor_all 0.2715
_refine_ls_R_factor_gt 0.0792
_refine_ls_shift/su_max 0.000
_refine_ls_shift/su_mean 0.000
_refine_ls_structure_factor_coef Fsqd
_refine_ls_weighting_details 'calc w=1/[\s^2^(Fo^2^)+(0.0177P)^2^+0.0000P] where P=(Fo^2^+2Fc^2^)/3'
_refine_ls_weighting_scheme calc
_refine_ls_wR_factor_gt 0.1300
_refine_ls_wR_factor_ref 0.1825
_reflns_number_gt 1072
_reflns_number_total 2953
_reflns_threshold_expression >2sigma(I)
_cod_data_source_file c4ob01693a5.cif
_cod_data_source_block R6
_cod_depositor_comments
;
The following automatic conversions were performed:

'_symmetry_cell_setting' value 'Monoclinic' changed to 'monoclinic'
according to
/usr/data/users/saulius/crontab/automatic-downloads/rss-feeds/RSC/lib/dictionaries/cif_core.dic
dictionary named 'cif_core.dic' version 2.4.2 from 2011-04-26.

Automatic conversion script
Id: cif_fix_values 2281 2013-09-26 08:29:07Z andrius 

 Adding full bibliography for 7154036--7154038.cif.

The following automatic conversions were performed:

data name '_iucr_refine_instruction_details' was replaced with
'_iucr_refine_instructions_details' as specified in the replacement
file 'data/replacement-values/replacement_tags.lst'.

Automatic conversion script
Id: cif_correct_tags 9268 2022-04-12 08:56:07Z antanas 
;
_cod_original_cell_volume 2560.3(10)
_cod_original_sg_symbol_H-M 'C 2/c'
_cod_database_code 7154037

loop_
_symmetry_equiv_pos_as_xyz
'x, y, z'
'-x, y, -z+1/2'
'x+1/2, y+1/2, z'
'-x+1/2, y+1/2, -z+1/2'
'-x, -y, -z'
'x, -y, z-1/2'
'-x+1/2, -y+1/2, -z'
'x+1/2, -y+1/2, z-1/2'

loop_
_atom_site_label
_atom_site_type_symbol
_atom_site_fract_x
_atom_site_fract_y
_atom_site_fract_z
_atom_site_U_iso_or_equiv
_atom_site_adp_type
_atom_site_occupancy
_atom_site_symmetry_multiplicity
_atom_site_calc_flag
_atom_site_refinement_flags
N1 N 0.17645(11) 0.6300(6) 0.1380(2) 0.0214(9) Uani 1 1 d .
H1 H 0.2005 0.5918 0.1857 0.026 Uiso 1 1 calc R
O1 O 0.02834(12) 0.8941(8) -0.1279(3) 0.0680(13) Uani 1 1 d .
O2 O 0.01485(9) 1.2424(6) -0.0722(2) 0.0385(10) Uani 1 1 d .
O3 O 0.24359(9) 0.2601(5) 0.1762(2) 0.0252(8) Uani 1 1 d .
O4 O 0.23624(9) 0.0003(6) 0.0620(2) 0.0277(8) Uani 1 1 d .
C1 C 0.16184(13) 0.5142(9) 0.0553(3) 0.0202(11) Uani 1 1 d .
C2 C 0.12159(12) 0.6300(8) -0.0073(3) 0.0204(11) Uani 1 1 d .
C3 C 0.10091(13) 0.5380(9) -0.0966(3) 0.0232(11) Uani 1 1 d .
H3 H 0.0746 0.6114 -0.1394 0.028 Uiso 1 1 calc R
C4 C 0.12001(14) 0.3367(9) -0.1205(3) 0.0261(12) Uani 1 1 d .
H4 H 0.1060 0.2743 -0.1796 0.031 Uiso 1 1 calc R
C5 C 0.15923(13) 0.2263(8) -0.0588(3) 0.0244(12) Uani 1 1 d .
H5 H 0.1710 0.0907 -0.0772 0.029 Uiso 1 1 calc R
C6 C 0.18179(13) 0.3135(9) 0.0310(3) 0.0217(11) Uani 1 1 d .
C7 C 0.14644(13) 0.8186(8) 0.1331(3) 0.0203(11) Uani 1 1 d .
C8 C 0.11105(13) 0.8261(8) 0.0432(3) 0.0196(11) Uani 1 1 d .
C9 C 0.07759(13) 1.0103(9) 0.0251(3) 0.0224(11) Uani 1 1 d .
C10 C 0.08063(14) 1.1723(9) 0.0941(3) 0.0257(12) Uani 1 1 d .
H10 H 0.0588 1.2956 0.0818 0.031 Uiso 1 1 calc R
C11 C 0.11592(14) 1.1542(9) 0.1822(3) 0.0290(12) Uani 1 1 d .
H11 H 0.1169 1.2641 0.2274 0.035 Uiso 1 1 calc R
C12 C 0.14902(13) 0.9768(8) 0.2027(3) 0.0249(12) Uani 1 1 d .
H12 H 0.1723 0.9632 0.2611 0.030 Uiso 1 1 calc R
C13 C 0.03884(14) 1.0370(9) -0.0659(3) 0.0251(12) Uani 1 1 d .
C14 C -0.02289(14) 1.2932(9) -0.1576(3) 0.0359(14) Uani 1 1 d .
H14A H -0.0245 1.1686 -0.2013 0.054 Uiso 1 1 calc R
H14B H -0.0189 1.4526 -0.1796 0.054 Uiso 1 1 calc R
H14C H -0.0506 1.2925 -0.1493 0.054 Uiso 1 1 calc R
C15 C 0.22314(14) 0.1929(9) 0.0972(3) 0.0223(11) Uani 1 1 d .
C16 C 0.27506(14) -0.1357(9) 0.1251(3) 0.0334(13) Uani 1 1 d .
H16A H 0.3013 -0.0298 0.1476 0.050 Uiso 1 1 calc R
H16B H 0.2807 -0.2751 0.0944 0.050 Uiso 1 1 calc R
H16C H 0.2690 -0.1928 0.1754 0.050 Uiso 1 1 calc R

loop_
_atom_site_aniso_label
_atom_site_aniso_U_11
_atom_site_aniso_U_22
_atom_site_aniso_U_33
_atom_site_aniso_U_23
_atom_site_aniso_U_13
_atom_site_aniso_U_12
N1 0.017(2) 0.026(3) 0.017(2) 0.003(2) 0.0023(17) -0.0022(18)
O1 0.060(3) 0.069(3) 0.038(2) -0.021(2) -0.016(2) 0.041(2)
O2 0.0251(19) 0.051(3) 0.028(2) -0.0034(19) -0.0005(17) 0.0173(17)
O3 0.0215(17) 0.032(2) 0.019(2) -0.0013(16) 0.0057(15) 0.0007(14)
O4 0.0256(17) 0.032(2) 0.0208(19) 0.0015(17) 0.0050(14) 0.0140(16)
C1 0.016(2) 0.028(3) 0.017(3) 0.001(2) 0.007(2) -0.004(2)
C2 0.013(2) 0.024(3) 0.026(3) -0.003(2) 0.009(2) -0.003(2)
C3 0.021(2) 0.032(3) 0.015(3) 0.000(2) 0.006(2) 0.000(2)
C4 0.023(3) 0.038(3) 0.015(3) 0.000(3) 0.006(2) -0.001(2)
C5 0.024(3) 0.028(3) 0.024(3) -0.002(2) 0.013(2) 0.004(2)
C6 0.017(2) 0.026(3) 0.020(3) 0.002(2) 0.006(2) 0.000(2)
C7 0.019(2) 0.023(3) 0.018(3) 0.001(2) 0.007(2) 0.001(2)
C8 0.018(2) 0.022(3) 0.019(3) -0.001(2) 0.009(2) -0.007(2)
C9 0.015(2) 0.027(3) 0.024(3) 0.003(3) 0.007(2) 0.003(2)
C10 0.022(3) 0.030(3) 0.025(3) 0.000(3) 0.009(2) 0.000(2)
C11 0.037(3) 0.025(3) 0.030(3) -0.007(3) 0.019(3) -0.005(2)
C12 0.022(2) 0.032(3) 0.021(3) -0.002(3) 0.009(2) -0.005(2)
C13 0.021(3) 0.030(3) 0.025(3) 0.004(3) 0.011(2) 0.009(2)
C14 0.023(3) 0.048(4) 0.033(3) 0.000(3) 0.009(2) 0.012(2)
C15 0.017(2) 0.025(3) 0.027(3) 0.002(3) 0.011(2) 0.000(2)
C16 0.027(3) 0.041(3) 0.031(3) 0.002(3) 0.011(2) 0.013(2)

loop_
_atom_type_symbol
_atom_type_description
_atom_type_scat_dispersion_real
_atom_type_scat_dispersion_imag
_atom_type_scat_source
C C 0.0033 0.0016 'International Tables Vol C Tables 4.2.6.8 and 6.1.1.4'
H H 0.0000 0.0000 'International Tables Vol C Tables 4.2.6.8 and 6.1.1.4'
N N 0.0061 0.0033 'International Tables Vol C Tables 4.2.6.8 and 6.1.1.4'
O O 0.0106 0.0060 'International Tables Vol C Tables 4.2.6.8 and 6.1.1.4'

loop_
_geom_angle_atom_site_label_1
_geom_angle_atom_site_label_2
_geom_angle_atom_site_label_3
_geom_angle
C1 N1 C7 109.5(4)
C1 N1 H1 125.2
C7 N1 H1 125.2
C13 O2 C14 117.9(4)
C15 O4 C16 115.8(3)
N1 C1 C6 128.1(4)
N1 C1 C2 109.4(4)
C6 C1 C2 122.5(4)
C3 C2 C1 118.5(4)
C3 C2 C8 135.1(4)
C1 C2 C8 106.4(4)
C4 C3 C2 119.2(4)
C4 C3 H3 120.4
C2 C3 H3 120.4
C5 C4 C3 121.6(4)
C5 C4 H4 119.2
C3 C4 H4 119.2
C4 C5 C6 121.6(4)
C4 C5 H5 119.2
C6 C5 H5 119.2
C1 C6 C5 116.6(4)
C1 C6 C15 121.8(4)
C5 C6 C15 121.5(4)
C12 C7 N1 127.2(4)
C12 C7 C8 123.9(4)
N1 C7 C8 108.9(4)
C9 C8 C7 116.8(4)
C9 C8 C2 137.4(4)
C7 C8 C2 105.7(4)
C10 C9 C8 119.4(4)
C10 C9 C13 118.5(4)
C8 C9 C13 122.1(4)
C9 C10 C11 121.5(4)
C9 C10 H10 119.3
C11 C10 H10 119.3
C12 C11 C10 121.0(4)
C12 C11 H11 119.5
C10 C11 H11 119.5
C11 C12 C7 117.5(4)
C11 C12 H12 121.3
C7 C12 H12 121.3
O1 C13 O2 121.4(4)
O1 C13 C9 126.2(4)
O2 C13 C9 112.4(4)
O2 C14 H14A 109.5
O2 C14 H14B 109.5
H14A C14 H14B 109.5
O2 C14 H14C 109.5
H14A C14 H14C 109.5
H14B C14 H14C 109.5
O3 C15 O4 123.1(4)
O3 C15 C6 123.9(4)
O4 C15 C6 113.1(4)
O4 C16 H16A 109.5
O4 C16 H16B 109.5
H16A C16 H16B 109.5
O4 C16 H16C 109.5
H16A C16 H16C 109.5
H16B C16 H16C 109.5

loop_
_geom_bond_atom_site_label_1
_geom_bond_atom_site_label_2
_geom_bond_distance
N1 C1 1.365(5)
N1 C7 1.388(5)
N1 H1 0.8600
O1 C13 1.195(5)
O2 C13 1.334(5)
O2 C14 1.433(5)
O3 C15 1.218(5)
O4 C15 1.337(5)
O4 C16 1.443(5)
C1 C6 1.400(6)
C1 C2 1.416(5)
C2 C3 1.399(6)
C2 C8 1.461(6)
C3 C4 1.383(6)
C3 H3 0.9300
C4 C5 1.377(6)
C4 H4 0.9300
C5 C6 1.401(6)
C5 H5 0.9300
C6 C15 1.469(6)
C7 C12 1.385(5)
C7 C8 1.422(6)
C8 C9 1.409(6)
C9 C10 1.387(6)
C9 C13 1.483(6)
C10 C11 1.404(6)
C10 H10 0.9300
C11 C12 1.371(6)
C11 H11 0.9300
C12 H12 0.9300
C14 H14A 0.9600
C14 H14B 0.9600
C14 H14C 0.9600
C16 H16A 0.9600
C16 H16B 0.9600
C16 H16C 0.9600

loop_
_geom_torsion_atom_site_label_1
_geom_torsion_atom_site_label_2
_geom_torsion_atom_site_label_3
_geom_torsion_atom_site_label_4
_geom_torsion
C7 N1 C1 C6 -179.2(4)
C7 N1 C1 C2 1.1(4)
N1 C1 C2 C3 -179.8(3)
C6 C1 C2 C3 0.6(6)
N1 C1 C2 C8 -1.4(4)
C6 C1 C2 C8 179.0(4)
C1 C2 C3 C4 0.7(6)
C8 C2 C3 C4 -177.1(4)
C2 C3 C4 C5 -0.8(6)
C3 C4 C5 C6 -0.3(7)
N1 C1 C6 C5 178.8(4)
C2 C1 C6 C5 -1.7(6)
N1 C1 C6 C15 1.5(6)
C2 C1 C6 C15 -178.9(4)
C4 C5 C6 C1 1.5(6)
C4 C5 C6 C15 178.8(4)
C1 N1 C7 C12 179.2(4)
C1 N1 C7 C8 -0.4(4)
C12 C7 C8 C9 1.4(6)
N1 C7 C8 C9 -179.0(3)
C12 C7 C8 C2 179.9(4)
N1 C7 C8 C2 -0.5(4)
C3 C2 C8 C9 -2.8(9)
C1 C2 C8 C9 179.2(5)
C3 C2 C8 C7 179.1(4)
C1 C2 C8 C7 1.1(4)
C7 C8 C9 C10 0.1(6)
C2 C8 C9 C10 -177.8(4)
C7 C8 C9 C13 -179.8(4)
C2 C8 C9 C13 2.3(8)
C8 C9 C10 C11 -1.1(6)
C13 C9 C10 C11 178.7(4)
C9 C10 C11 C12 0.8(7)
C10 C11 C12 C7 0.5(6)
N1 C7 C12 C11 178.8(4)
C8 C7 C12 C11 -1.7(6)
C14 O2 C13 O1 -2.9(7)
C14 O2 C13 C9 178.4(4)
C10 C9 C13 O1 -169.7(5)
C8 C9 C13 O1 10.2(7)
C10 C9 C13 O2 8.9(6)
C8 C9 C13 O2 -171.2(4)
C16 O4 C15 O3 3.6(6)
C16 O4 C15 C6 -176.4(3)
C1 C6 C15 O3 -1.9(6)
C5 C6 C15 O3 -179.1(4)
C1 C6 C15 O4 178.1(4)
C5 C6 C15 O4 0.9(6)
